data_7101187
loop_
_publ_author_name
'Adams, C.J.'
'Blagg, R.J.'
'Charmant, J.P.H.'
'Connelly, N.G.'
'Haddow, M.F.'
'Orpen, A.G.'

_publ_section_title
;
The oxidative activation of a B-H bond: novel route to metallaboratrane
complexes
;
_journal_issue 22
_journal_name_full 'Chemical Communications'
_journal_paper_doi 10.1039/b604954k
_journal_year 2006
_chemical_formula_moiety 'C34 H40 B N9 O P Rh S3, C H2 Cl2'
_chemical_formula_sum 'C35 H42 B Cl2 N9 O P Rh S3'
_chemical_formula_weight 916.55
_space_group_IT_number 2
_space_group_name_Hall '-P 1'
_space_group_name_H-M_alt 'P -1'
_symmetry_cell_setting triclinic
_symmetry_space_group_name_Hall '-P 1'
_symmetry_space_group_name_H-M 'P -1'
_atom_sites_solution_hydrogens geom
_atom_sites_solution_primary direct
_atom_sites_solution_secondary difmap
_audit_creation_method SHELXL-97
_cell_angle_alpha 76.38(3)
_cell_angle_beta 79.99(3)
_cell_angle_gamma 62.36(3)
_cell_formula_units_Z 2
_cell_length_a 13.122(3)
_cell_length_b 13.342(3)
_cell_length_c 13.744(3)
_cell_measurement_reflns_used 4386
_cell_measurement_temperature 100(2)
_cell_measurement_theta_max 26.98
_cell_measurement_theta_min 2.24
_cell_volume 2065.9(10)
_computing_cell_refinement 'SAINT v6.28A (Bruker-AXS, 2000)'
_computing_data_collection 'SMART v5.628 (Bruker-AXS, 2003)'
_computing_data_reduction
;
SAINT v6.28A and SHELXTL v6.1 (Bruker-AXS, 2000)
;
_computing_molecular_graphics 'SHELXTL v6.1 (Bruker-AXS, 2000)'
_computing_publication_material 'SHELXTL v6.1 (Bruker-AXS, 2000)'
_computing_structure_refinement 'SHELXL-97 (Sheldrick, 1997)'
_computing_structure_solution 'SHELXS-97 (Sheldrick, 1990)'
_diffrn_ambient_temperature 100(2)
_diffrn_detector_area_resol_mean 8.366
_diffrn_measured_fraction_theta_full 0.996
_diffrn_measured_fraction_theta_max 0.996
_diffrn_measurement_device_type 'CCD area detector'
_diffrn_measurement_method 'Frames, each covering 0.3 \% in \w'
_diffrn_radiation_monochromator graphite
_diffrn_radiation_source 'fine-focus sealed tube'
_diffrn_radiation_type MoK\a
_diffrn_radiation_wavelength 0.71073
_diffrn_reflns_av_R_equivalents 0.0453
_diffrn_reflns_av_sigmaI/netI 0.0680
_diffrn_reflns_limit_h_max 17
_diffrn_reflns_limit_h_min -17
_diffrn_reflns_limit_k_max 17
_diffrn_reflns_limit_k_min -17
_diffrn_reflns_limit_l_max 17
_diffrn_reflns_limit_l_min -17
_diffrn_reflns_number 23687
_diffrn_reflns_theta_full 27.48
_diffrn_reflns_theta_max 27.48
_diffrn_reflns_theta_min 1.53
_diffrn_standards_decay_% 0
_exptl_absorpt_coefficient_mu 0.774
_exptl_absorpt_correction_T_max 0.990
_exptl_absorpt_correction_T_min 0.900
_exptl_absorpt_correction_type multi-scan
_exptl_absorpt_process_details 'SADABS v2.03 (Sheldrick, 2003)'
_exptl_crystal_colour yellow
_exptl_crystal_density_diffrn 1.473
_exptl_crystal_density_method none
_exptl_crystal_description plate
_exptl_crystal_F_000 940
_exptl_crystal_size_max 0.10
_exptl_crystal_size_mid 0.05
_exptl_crystal_size_min 0.02
_refine_diff_density_max 1.677
_refine_diff_density_min -0.853
_refine_diff_density_rms 0.112
_refine_ls_extinction_method none
_refine_ls_goodness_of_fit_ref 1.018
_refine_ls_hydrogen_treatment constr
_refine_ls_matrix_type full
_refine_ls_number_parameters 457
_refine_ls_number_reflns 9439
_refine_ls_number_restraints 0
_refine_ls_restrained_S_all 1.018
_refine_ls_R_factor_all 0.0688
_refine_ls_R_factor_gt 0.0503
_refine_ls_shift/su_max 0.001
_refine_ls_shift/su_mean 0.000
_refine_ls_structure_factor_coef Fsqd
_refine_ls_weighting_details 'calc w=1/[\s^2^(Fo^2^)+(0.0656P)^2^] where P=(Fo^2^+2Fc^2^)/3'
_refine_ls_weighting_scheme calc
_refine_ls_wR_factor_gt 0.1148
_refine_ls_wR_factor_ref 0.1213
_reflns_number_gt 7144
_reflns_number_total 9439
_reflns_threshold_expression >2\s(I)
_cod_data_source_file b604954k.txt
_cod_depositor_comments
;
The following automatic conversions were performed:
'_symmetry_cell_setting' value 'Triclinic' changed to 'triclinic'
according to '/home/saulius/struct/CIF-dictionaries/cif_core.dic'
dictionary named 'cif_core.dic' version 2.4.1 from 2010-06-29.

Automatic conversion script
Id: cif_fix_enum 1527 2010-12-29 10:47:43Z saulius 
;
_cod_database_code 7101187

loop_
_symmetry_equiv_pos_as_xyz
'x, y, z'
'-x, -y, -z'

loop_
_atom_site_label
_atom_site_type_symbol
_atom_site_fract_x
_atom_site_fract_y
_atom_site_fract_z
_atom_site_U_iso_or_equiv
_atom_site_adp_type
_atom_site_occupancy
_atom_site_symmetry_multiplicity
_atom_site_calc_flag
_atom_site_refinement_flags
B1 B 0.8091(3) 0.4399(3) 0.2040(3) 0.0182(8) Uani 1 1 d .
H1 H 0.7827 0.5229 0.2053 0.022 Uiso 1 1 calc R
C1 C 0.7358(3) 0.7686(3) 0.3107(3) 0.0205(7) Uani 1 1 d .
C2 C 0.9188(3) 0.3951(3) 0.3628(3) 0.0177(7) Uani 1 1 d .
C3 C 1.0041(3) 0.2073(3) 0.3713(3) 0.0234(8) Uani 1 1 d .
C4 C 1.0802(4) 0.0829(3) 0.4066(4) 0.0364(10) Uani 1 1 d .
H4A H 1.0671 0.0359 0.3696 0.055 Uiso 1 1 calc R
H4B H 1.0621 0.0622 0.4785 0.055 Uiso 1 1 calc R
H4C H 1.1611 0.0690 0.3948 0.055 Uiso 1 1 calc R
C5 C 1.0724(4) 0.2850(4) 0.4859(3) 0.0359(10) Uani 1 1 d .
H5A H 1.0925 0.2117 0.5341 0.043 Uiso 1 1 calc R
H5B H 1.0313 0.3490 0.5240 0.043 Uiso 1 1 calc R
C6 C 1.1847(4) 0.2895(4) 0.4294(4) 0.0440(12) Uani 1 1 d .
H6A H 1.2256 0.2254 0.3925 0.066 Uiso 1 1 calc R
H6B H 1.2345 0.2836 0.4781 0.066 Uiso 1 1 calc R
H6C H 1.1644 0.3624 0.3822 0.066 Uiso 1 1 calc R
C7 C 0.8494(4) 0.4585(3) 0.0097(3) 0.0257(8) Uani 1 1 d .
C8 C 1.0332(4) 0.3404(4) 0.0083(3) 0.0330(10) Uani 1 1 d .
C9 C 1.1541(4) 0.2722(5) -0.0306(4) 0.0454(12) Uani 1 1 d .
H9A H 1.1931 0.3219 -0.0517 0.068 Uiso 1 1 calc R
H9B H 1.1533 0.2410 -0.0882 0.068 Uiso 1 1 calc R
H9C H 1.1953 0.2089 0.0224 0.068 Uiso 1 1 calc R
C10 C 0.9556(4) 0.4393(4) -0.1612(3) 0.0352(10) Uani 1 1 d .
H10A H 1.0334 0.4340 -0.1843 0.042 Uiso 1 1 calc R
H10B H 0.8983 0.5189 -0.1845 0.042 Uiso 1 1 calc R
C11 C 0.9365(4) 0.3572(4) -0.2066(3) 0.0361(10) Uani 1 1 d .
H11A H 0.9945 0.2784 -0.1851 0.054 Uiso 1 1 calc R
H11B H 0.9434 0.3771 -0.2800 0.054 Uiso 1 1 calc R
H11C H 0.8593 0.3627 -0.1843 0.054 Uiso 1 1 calc R
C12 C 0.6227(3) 0.4442(3) 0.2971(2) 0.0157(7) Uani 1 1 d .
C13 C 0.5977(3) 0.3340(3) 0.2170(3) 0.0189(7) Uani 1 1 d .
C14 C 0.5474(4) 0.2655(3) 0.1904(3) 0.0280(9) Uani 1 1 d .
H14A H 0.5959 0.2258 0.1357 0.042 Uiso 1 1 calc R
H14B H 0.4695 0.3168 0.1688 0.042 Uiso 1 1 calc R
H14C H 0.5435 0.2088 0.2491 0.042 Uiso 1 1 calc R
C15 C 0.4541(3) 0.4006(3) 0.3659(3) 0.0231(8) Uani 1 1 d .
H15A H 0.4643 0.4154 0.4300 0.028 Uiso 1 1 calc R
H15B H 0.4511 0.3258 0.3797 0.028 Uiso 1 1 calc R
C16 C 0.3412(4) 0.4943(3) 0.3266(3) 0.0327(9) Uani 1 1 d .
H16A H 0.3442 0.5684 0.3115 0.049 Uiso 1 1 calc R
H16B H 0.2778 0.4976 0.3775 0.049 Uiso 1 1 calc R
H16C H 0.3283 0.4775 0.2653 0.049 Uiso 1 1 calc R
C17 C 0.4320(3) 0.7540(3) 0.2103(3) 0.0207(8) Uani 1 1 d .
C18 C 0.4945(4) 0.6724(3) 0.1487(3) 0.0220(8) Uani 1 1 d .
H18 H 0.5763 0.6335 0.1484 0.026 Uiso 1 1 calc R
C19 C 0.4384(4) 0.6471(3) 0.0875(3) 0.0297(9) Uani 1 1 d .
H19 H 0.4816 0.5903 0.0467 0.036 Uiso 1 1 calc R
C20 C 0.3199(4) 0.7050(4) 0.0863(3) 0.0383(11) Uani 1 1 d .
H20 H 0.2813 0.6876 0.0451 0.046 Uiso 1 1 calc R
C21 C 0.2573(4) 0.7884(4) 0.1452(4) 0.0390(11) Uani 1 1 d .
H21 H 0.1758 0.8288 0.1436 0.047 Uiso 1 1 calc R
C22 C 0.3129(4) 0.8134(4) 0.2066(3) 0.0310(9) Uani 1 1 d .
H22 H 0.2694 0.8714 0.2462 0.037 Uiso 1 1 calc R
C23 C 0.4195(3) 0.8254(3) 0.3978(3) 0.0201(7) Uani 1 1 d .
C24 C 0.3476(3) 0.7745(3) 0.4413(3) 0.0287(9) Uani 1 1 d .
H24 H 0.3422 0.7214 0.4093 0.034 Uiso 1 1 calc R
C25 C 0.2834(4) 0.8004(4) 0.5310(3) 0.0393(11) Uani 1 1 d .
H25 H 0.2347 0.7646 0.5603 0.047 Uiso 1 1 calc R
C26 C 0.2894(4) 0.8771(4) 0.5779(3) 0.0461(13) Uani 1 1 d .
H26 H 0.2441 0.8955 0.6388 0.055 Uiso 1 1 calc R
C27 C 0.3616(4) 0.9273(4) 0.5362(3) 0.0457(13) Uani 1 1 d .
H27 H 0.3667 0.9797 0.5691 0.055 Uiso 1 1 calc R
C28 C 0.4264(4) 0.9026(3) 0.4475(3) 0.0315(9) Uani 1 1 d .
H28 H 0.4761 0.9377 0.4197 0.038 Uiso 1 1 calc R
C29 C 0.4936(3) 0.9291(3) 0.2092(3) 0.0224(8) Uani 1 1 d .
C30 C 0.3908(4) 1.0300(3) 0.2171(3) 0.0303(9) Uani 1 1 d .
H30 H 0.3315 1.0277 0.2670 0.036 Uiso 1 1 calc R
C31 C 0.3745(4) 1.1326(3) 0.1534(3) 0.0379(11) Uani 1 1 d .
H31 H 0.3054 1.2007 0.1601 0.046 Uiso 1 1 calc R
C32 C 0.4600(4) 1.1345(3) 0.0800(3) 0.0319(10) Uani 1 1 d .
H32 H 0.4482 1.2040 0.0345 0.038 Uiso 1 1 calc R
C33 C 0.5614(4) 1.0382(4) 0.0716(3) 0.0317(10) Uani 1 1 d .
H33 H 0.6200 1.0418 0.0215 0.038 Uiso 1 1 calc R
C34 C 0.5793(4) 0.9337(3) 0.1368(3) 0.0252(8) Uani 1 1 d .
H34 H 0.6499 0.8668 0.1309 0.030 Uiso 1 1 calc R
N1 N 0.8857(3) 0.3656(2) 0.2911(2) 0.0187(6) Uani 1 1 d .
N2 N 0.9379(3) 0.2462(2) 0.2992(2) 0.0230(7) Uani 1 1 d .
N3 N 0.9979(3) 0.2941(3) 0.4133(2) 0.0220(7) Uani 1 1 d .
N4 N 0.8794(3) 0.4110(2) 0.1043(2) 0.0199(6) Uani 1 1 d .
N5 N 0.9982(3) 0.3374(3) 0.1028(3) 0.0328(8) Uani 1 1 d .
N6 N 0.9449(3) 0.4133(3) -0.0513(2) 0.0259(7) Uani 1 1 d .
N7 N 0.7036(2) 0.4141(2) 0.2222(2) 0.0159(6) Uani 1 1 d .
N8 N 0.6888(3) 0.3437(2) 0.1715(2) 0.0186(6) Uani 1 1 d .
N9 N 0.5536(3) 0.3939(2) 0.2950(2) 0.0176(6) Uani 1 1 d .
O1 O 0.7636(3) 0.8390(2) 0.3101(2) 0.0345(7) Uani 1 1 d .
P1 P 0.51188(8) 0.78928(7) 0.28302(7) 0.01635(19) Uani 1 1 d .
Rh1 Rh 0.69183(2) 0.65554(2) 0.32188(2) 0.01489(8) Uani 1 1 d .
S1 S 0.87327(8) 0.52631(7) 0.39389(7) 0.0213(2) Uani 1 1 d .
S2 S 0.60776(8) 0.52207(7) 0.38567(6) 0.01867(19) Uani 1 1 d .
S3 S 0.71684(10) 0.55367(9) -0.02957(8) 0.0368(3) Uani 1 1 d .

loop_
_atom_site_aniso_label
_atom_site_aniso_U_11
_atom_site_aniso_U_22
_atom_site_aniso_U_33
_atom_site_aniso_U_23
_atom_site_aniso_U_13
_atom_site_aniso_U_12
B1 0.014(2) 0.0202(19) 0.022(2) -0.0097(16) 0.0040(16) -0.0079(16)
C1 0.0206(19) 0.0202(17) 0.0222(19) -0.0009(14) -0.0051(15) -0.0103(15)
C2 0.0184(18) 0.0196(16) 0.0158(17) -0.0029(13) -0.0008(14) -0.0091(14)
C3 0.021(2) 0.0202(17) 0.028(2) -0.0058(15) -0.0005(16) -0.0088(15)
C4 0.035(3) 0.0191(19) 0.049(3) 0.0000(18) -0.008(2) -0.0082(17)
C5 0.039(3) 0.032(2) 0.030(2) -0.0038(18) -0.017(2) -0.0059(19)
C6 0.047(3) 0.049(3) 0.040(3) -0.008(2) -0.011(2) -0.022(2)
C7 0.035(2) 0.0260(19) 0.0180(19) -0.0059(15) 0.0039(16) -0.0162(17)
C8 0.029(2) 0.046(2) 0.030(2) -0.0182(19) 0.0058(18) -0.019(2)
C9 0.029(3) 0.067(3) 0.039(3) -0.026(2) 0.008(2) -0.017(2)
C10 0.042(3) 0.042(2) 0.024(2) -0.0101(18) 0.0096(19) -0.022(2)
C11 0.033(2) 0.056(3) 0.027(2) -0.011(2) 0.0011(19) -0.025(2)
C12 0.0185(18) 0.0150(15) 0.0141(17) -0.0013(13) -0.0039(14) -0.0077(13)
C13 0.026(2) 0.0184(16) 0.0163(18) -0.0005(13) -0.0055(15) -0.0133(15)
C14 0.040(2) 0.033(2) 0.023(2) -0.0077(16) -0.0031(18) -0.0251(19)
C15 0.027(2) 0.0291(19) 0.0221(19) -0.0036(15) 0.0024(16) -0.0218(17)
C16 0.026(2) 0.033(2) 0.035(2) -0.0038(18) 0.0036(18) -0.0133(18)
C17 0.026(2) 0.0254(18) 0.0170(18) -0.0013(14) -0.0002(15) -0.0184(16)
C18 0.033(2) 0.0218(17) 0.0157(18) 0.0037(14) -0.0029(16) -0.0182(16)
C19 0.052(3) 0.034(2) 0.0146(19) -0.0039(16) -0.0002(18) -0.030(2)
C20 0.049(3) 0.060(3) 0.027(2) -0.002(2) -0.012(2) -0.041(2)
C21 0.029(2) 0.056(3) 0.039(3) -0.003(2) -0.010(2) -0.025(2)
C22 0.028(2) 0.038(2) 0.030(2) -0.0065(18) -0.0026(18) -0.0171(19)
C23 0.0198(19) 0.0206(17) 0.0118(17) -0.0013(13) -0.0016(14) -0.0027(14)
C24 0.022(2) 0.0231(19) 0.029(2) 0.0006(16) 0.0001(17) -0.0034(16)
C25 0.022(2) 0.037(2) 0.030(2) 0.0142(19) -0.0008(18) 0.0006(18)
C26 0.032(3) 0.049(3) 0.021(2) -0.003(2) 0.0020(19) 0.009(2)
C27 0.050(3) 0.044(3) 0.028(2) -0.019(2) -0.003(2) -0.002(2)
C28 0.032(2) 0.033(2) 0.026(2) -0.0074(17) -0.0079(18) -0.0083(18)
C29 0.036(2) 0.0188(17) 0.0181(18) 0.0036(14) -0.0114(16) -0.0164(16)
C30 0.036(2) 0.0239(19) 0.028(2) 0.0012(16) -0.0080(18) -0.0114(17)
C31 0.051(3) 0.0207(19) 0.040(3) 0.0002(18) -0.018(2) -0.0113(19)
C32 0.055(3) 0.0243(19) 0.027(2) -0.0007(16) -0.017(2) -0.023(2)
C33 0.050(3) 0.042(2) 0.019(2) -0.0062(17) -0.0019(18) -0.034(2)
C34 0.036(2) 0.030(2) 0.0183(19) -0.0016(15) -0.0042(17) -0.0221(18)
N1 0.0193(16) 0.0171(14) 0.0209(16) -0.0067(12) 0.0017(12) -0.0086(12)
N2 0.0207(17) 0.0168(14) 0.0305(18) -0.0050(13) -0.0029(14) -0.0067(13)
N3 0.0208(17) 0.0211(15) 0.0233(17) -0.0022(12) -0.0056(13) -0.0082(13)
N4 0.0195(16) 0.0234(15) 0.0194(16) -0.0073(12) 0.0014(13) -0.0110(13)
N5 0.0242(19) 0.045(2) 0.0263(19) -0.0134(16) 0.0024(15) -0.0115(16)
N6 0.0303(19) 0.0360(18) 0.0184(16) -0.0093(14) 0.0057(14) -0.0208(15)
N7 0.0187(15) 0.0139(13) 0.0170(15) -0.0037(11) -0.0042(12) -0.0073(11)
N8 0.0256(17) 0.0162(14) 0.0169(15) -0.0029(11) -0.0042(13) -0.0107(12)
N9 0.0205(16) 0.0193(14) 0.0160(15) -0.0012(11) -0.0024(12) -0.0119(12)
O1 0.0379(18) 0.0277(15) 0.0470(19) -0.0009(13) -0.0163(15) -0.0203(13)
P1 0.0204(5) 0.0162(4) 0.0146(4) -0.0019(3) -0.0015(4) -0.0101(4)
Rh1 0.01820(15) 0.01426(13) 0.01468(14) -0.00328(9) -0.00097(10) -0.00899(10)
S1 0.0239(5) 0.0206(4) 0.0211(5) -0.0066(3) -0.0070(4) -0.0080(4)
S2 0.0258(5) 0.0192(4) 0.0152(4) -0.0056(3) 0.0042(4) -0.0141(4)
S3 0.0405(7) 0.0316(5) 0.0229(5) -0.0026(4) -0.0010(5) -0.0046(5)

loop_
_atom_type_symbol
_atom_type_description
_atom_type_scat_dispersion_real
_atom_type_scat_dispersion_imag
_atom_type_scat_source
C C 0.0033 0.0016 'International Tables Vol C Tables 4.2.6.8 and 6.1.1.4'
H H 0.0000 0.0000 'International Tables Vol C Tables 4.2.6.8 and 6.1.1.4'
B B 0.0013 0.0007 'International Tables Vol C Tables 4.2.6.8 and 6.1.1.4'
Cl Cl 0.1484 0.1585 'International Tables Vol C Tables 4.2.6.8 and 6.1.1.4'
N N 0.0061 0.0033 'International Tables Vol C Tables 4.2.6.8 and 6.1.1.4'
O O 0.0106 0.0060 'International Tables Vol C Tables 4.2.6.8 and 6.1.1.4'
P P 0.1023 0.0942 'International Tables Vol C Tables 4.2.6.8 and 6.1.1.4'
Rh Rh -1.1178 0.9187 'International Tables Vol C Tables 4.2.6.8 and 6.1.1.4'
S S 0.1246 0.1234 'International Tables Vol C Tables 4.2.6.8 and 6.1.1.4'

loop_
_geom_angle_atom_site_label_1
_geom_angle_atom_site_label_2
_geom_angle_atom_site_label_3
_geom_angle
N4 B1 N1 109.1(3)
N4 B1 N7 113.1(3)
N1 B1 N7 106.6(3)
N4 B1 H1 109.3
N1 B1 H1 109.3
N7 B1 H1 109.3
O1 C1 Rh1 175.7(3)
N1 C2 N3 105.9(3)
N1 C2 S1 130.0(3)
N3 C2 S1 124.1(3)
N2 C3 N3 111.9(3)
N2 C3 C4 125.0(3)
N3 C3 C4 123.1(4)
C3 C4 H4A 109.5
C3 C4 H4B 109.5
H4A C4 H4B 109.5
C3 C4 H4C 109.5
H4A C4 H4C 109.5
H4B C4 H4C 109.5
N3 C5 C6 109.5(4)
N3 C5 H5A 109.8
C6 C5 H5A 109.8
N3 C5 H5B 109.8
C6 C5 H5B 109.8
H5A C5 H5B 108.2
C5 C6 H6A 109.5
C5 C6 H6B 109.5
H6A C6 H6B 109.5
C5 C6 H6C 109.5
H6A C6 H6C 109.5
H6B C6 H6C 109.5
N4 C7 N6 107.0(3)
N4 C7 S3 128.1(3)
N6 C7 S3 124.9(3)
N5 C8 N6 111.4(4)
N5 C8 C9 124.4(4)
N6 C8 C9 124.1(4)
C8 C9 H9A 109.5
C8 C9 H9B 109.5
H9A C9 H9B 109.5
C8 C9 H9C 109.5
H9A C9 H9C 109.5
H9B C9 H9C 109.5
N6 C10 C11 111.3(3)
N6 C10 H10A 109.4
C11 C10 H10A 109.4
N6 C10 H10B 109.4
C11 C10 H10B 109.4
H10A C10 H10B 108.0
C10 C11 H11A 109.5
C10 C11 H11B 109.5
H11A C11 H11B 109.5
C10 C11 H11C 109.5
H11A C11 H11C 109.5
H11B C11 H11C 109.5
N7 C12 N9 106.1(3)
N7 C12 S2 129.2(3)
N9 C12 S2 124.6(3)
N8 C13 N9 111.4(3)
N8 C13 C14 125.0(3)
N9 C13 C14 123.5(3)
C13 C14 H14A 109.5
C13 C14 H14B 109.5
H14A C14 H14B 109.5
C13 C14 H14C 109.5
H14A C14 H14C 109.5
H14B C14 H14C 109.5
N9 C15 C16 112.4(3)
N9 C15 H15A 109.1
C16 C15 H15A 109.1
N9 C15 H15B 109.1
C16 C15 H15B 109.1
H15A C15 H15B 107.8
C15 C16 H16A 109.5
C15 C16 H16B 109.5
H16A C16 H16B 109.5
C15 C16 H16C 109.5
H16A C16 H16C 109.5
H16B C16 H16C 109.5
C22 C17 C18 118.8(3)
C22 C17 P1 122.6(3)
C18 C17 P1 118.3(3)
C19 C18 C17 120.7(4)
C19 C18 H18 119.7
C17 C18 H18 119.7
C20 C19 C18 119.8(4)
C20 C19 H19 120.1
C18 C19 H19 120.1
C19 C20 C21 120.0(4)
C19 C20 H20 120.0
C21 C20 H20 120.0
C20 C21 C22 120.4(4)
C20 C21 H21 119.8
C22 C21 H21 119.8
C21 C22 C17 120.3(4)
C21 C22 H22 119.8
C17 C22 H22 119.8
C24 C23 C28 118.3(4)
C24 C23 P1 122.5(3)
C28 C23 P1 119.0(3)
C23 C24 C25 120.5(4)
C23 C24 H24 119.8
C25 C24 H24 119.8
C26 C25 C24 120.7(5)
C26 C25 H25 119.7
C24 C25 H25 119.7
C25 C26 C27 119.5(4)
C25 C26 H26 120.3
C27 C26 H26 120.3
C28 C27 C26 120.9(5)
C28 C27 H27 119.6
C26 C27 H27 119.6
C27 C28 C23 120.2(4)
C27 C28 H28 119.9
C23 C28 H28 119.9
C34 C29 C30 118.9(3)
C34 C29 P1 118.7(3)
C30 C29 P1 122.1(3)
C31 C30 C29 121.1(4)
C31 C30 H30 119.4
C29 C30 H30 119.4
C32 C31 C30 119.0(4)
C32 C31 H31 120.5
C30 C31 H31 120.5
C33 C32 C31 121.2(4)
C33 C32 H32 119.4
C31 C32 H32 119.4
C32 C33 C34 120.3(4)
C32 C33 H33 119.9
C34 C33 H33 119.9
C29 C34 C33 119.6(4)
C29 C34 H34 120.2
C33 C34 H34 120.2
C2 N1 N2 110.2(3)
C2 N1 B1 131.0(3)
N2 N1 B1 118.7(3)
C3 N2 N1 105.4(3)
C2 N3 C3 106.5(3)
C2 N3 C5 125.4(3)
C3 N3 C5 127.5(3)
C7 N4 N5 109.3(3)
C7 N4 B1 129.6(3)
N5 N4 B1 120.4(3)
C8 N5 N4 104.9(3)
C7 N6 C8 107.3(3)
C7 N6 C10 127.2(4)
C8 N6 C10 125.5(4)
C12 N7 N8 111.0(3)
C12 N7 B1 124.0(3)
N8 N7 B1 124.4(3)
C13 N8 N7 104.7(3)
C12 N9 C13 106.8(3)
C12 N9 C15 125.5(3)
C13 N9 C15 127.7(3)
C23 P1 C29 103.60(17)
C23 P1 C17 105.01(17)
C29 P1 C17 99.73(16)
C23 P1 Rh1 110.01(12)
C29 P1 Rh1 118.46(14)
C17 P1 Rh1 118.24(13)
C1 Rh1 P1 90.12(12)
C1 Rh1 S1 86.40(12)
P1 Rh1 S1 168.86(3)
C1 Rh1 S2 162.59(12)
P1 Rh1 S2 86.55(4)
S1 Rh1 S2 93.62(4)
C2 S1 Rh1 108.41(13)
C12 S2 Rh1 111.09(12)

loop_
_geom_bond_atom_site_label_1
_geom_bond_atom_site_label_2
_geom_bond_distance
B1 N4 1.536(5)
B1 N1 1.536(5)
B1 N7 1.542(5)
B1 H1 1.0000
C1 O1 1.152(4)
C1 Rh1 1.817(3)
C2 N1 1.343(4)
C2 N3 1.373(5)
C2 S1 1.702(3)
C3 N2 1.282(5)
C3 N3 1.376(4)
C3 C4 1.496(5)
C4 H4A 0.9800
C4 H4B 0.9800
C4 H4C 0.9800
C5 N3 1.462(5)
C5 C6 1.561(7)
C5 H5A 0.9900
C5 H5B 0.9900
C6 H6A 0.9800
C6 H6B 0.9800
C6 H6C 0.9800
C7 N4 1.343(5)
C7 N6 1.345(5)
C7 S3 1.699(4)
C8 N5 1.298(5)
C8 N6 1.367(6)
C8 C9 1.492(6)
C9 H9A 0.9800
C9 H9B 0.9800
C9 H9C 0.9800
C10 N6 1.465(5)
C10 C11 1.511(6)
C10 H10A 0.9900
C10 H10B 0.9900
C11 H11A 0.9800
C11 H11B 0.9800
C11 H11C 0.9800
C12 N7 1.329(4)
C12 N9 1.364(4)
C12 S2 1.710(3)
C13 N8 1.298(5)
C13 N9 1.370(4)
C13 C14 1.485(5)
C14 H14A 0.9800
C14 H14B 0.9800
C14 H14C 0.9800
C15 N9 1.467(5)
C15 C16 1.514(6)
C15 H15A 0.9900
C15 H15B 0.9900
C16 H16A 0.9800
C16 H16B 0.9800
C16 H16C 0.9800
C17 C22 1.390(6)
C17 C18 1.393(5)
C17 P1 1.834(4)
C18 C19 1.393(5)
C18 H18 0.9500
C19 C20 1.380(6)
C19 H19 0.9500
C20 C21 1.382(7)
C20 H20 0.9500
C21 C22 1.389(6)
C21 H21 0.9500
C22 H22 0.9500
C23 C24 1.384(5)
C23 C28 1.405(5)
C23 P1 1.827(4)
C24 C25 1.386(6)
C24 H24 0.9500
C25 C26 1.368(7)
C25 H25 0.9500
C26 C27 1.376(8)
C26 H26 0.9500
C27 C28 1.373(6)
C27 H27 0.9500
C28 H28 0.9500
C29 C34 1.381(5)
C29 C30 1.406(6)
C29 P1 1.829(4)
C30 C31 1.385(6)
C30 H30 0.9500
C31 C32 1.377(7)
C31 H31 0.9500
C32 C33 1.366(6)
C32 H32 0.9500
C33 C34 1.408(5)
C33 H33 0.9500
C34 H34 0.9500
N1 N2 1.396(4)
N4 N5 1.405(5)
N7 N8 1.389(4)
P1 Rh1 2.2639(14)
Rh1 S1 2.4141(14)
Rh1 S2 2.4307(11)

loop_
_geom_torsion_atom_site_label_1
_geom_torsion_atom_site_label_2
_geom_torsion_atom_site_label_3
_geom_torsion_atom_site_label_4
_geom_torsion
C22 C17 C18 C19 -2.7(5)
P1 C17 C18 C19 -176.3(3)
C17 C18 C19 C20 1.2(5)
C18 C19 C20 C21 0.5(6)
C19 C20 C21 C22 -0.8(7)
C20 C21 C22 C17 -0.7(7)
C18 C17 C22 C21 2.4(6)
P1 C17 C22 C21 175.8(3)
C28 C23 C24 C25 0.7(6)
P1 C23 C24 C25 176.8(3)
C23 C24 C25 C26 0.3(6)
C24 C25 C26 C27 -1.2(7)
C25 C26 C27 C28 0.9(7)
C26 C27 C28 C23 0.2(7)
C24 C23 C28 C27 -1.0(6)
P1 C23 C28 C27 -177.2(3)
C34 C29 C30 C31 0.3(6)
P1 C29 C30 C31 -173.4(3)
C29 C30 C31 C32 1.3(6)
C30 C31 C32 C33 -2.3(6)
C31 C32 C33 C34 1.6(6)
C30 C29 C34 C33 -1.0(5)
P1 C29 C34 C33 172.9(3)
C32 C33 C34 C29 0.1(6)
N3 C2 N1 N2 3.5(4)
S1 C2 N1 N2 -174.1(3)
N3 C2 N1 B1 -173.0(3)
S1 C2 N1 B1 9.5(6)
N4 B1 N1 C2 119.8(4)
N7 B1 N1 C2 -117.8(4)
N4 B1 N1 N2 -56.4(4)
N7 B1 N1 N2 66.0(4)
N3 C3 N2 N1 1.0(4)
C4 C3 N2 N1 -178.8(4)
C2 N1 N2 C3 -2.8(4)
B1 N1 N2 C3 174.1(3)
N1 C2 N3 C3 -2.8(4)
S1 C2 N3 C3 174.9(3)
N1 C2 N3 C5 168.6(4)
S1 C2 N3 C5 -13.7(5)
N2 C3 N3 C2 1.1(4)
C4 C3 N3 C2 -179.1(4)
N2 C3 N3 C5 -170.0(4)
C4 C3 N3 C5 9.7(6)
C6 C5 N3 C2 -86.4(5)
C6 C5 N3 C3 83.2(5)
N6 C7 N4 N5 2.5(4)
S3 C7 N4 N5 -179.6(3)
N6 C7 N4 B1 172.7(3)
S3 C7 N4 B1 -9.5(6)
N1 B1 N4 C7 -176.3(3)
N7 B1 N4 C7 65.3(5)
N1 B1 N4 N5 -7.1(4)
N7 B1 N4 N5 -125.5(3)
N6 C8 N5 N4 1.4(5)
C9 C8 N5 N4 -178.1(4)
C7 N4 N5 C8 -2.5(4)
B1 N4 N5 C8 -173.6(3)
N4 C7 N6 C8 -1.6(4)
S3 C7 N6 C8 -179.6(3)
N4 C7 N6 C10 -179.5(3)
S3 C7 N6 C10 2.6(6)
N5 C8 N6 C7 0.1(5)
C9 C8 N6 C7 179.6(4)
N5 C8 N6 C10 178.0(4)
C9 C8 N6 C10 -2.5(6)
C11 C10 N6 C7 -92.4(5)
C11 C10 N6 C8 90.2(5)
N9 C12 N7 N8 -0.5(4)
S2 C12 N7 N8 175.7(3)
N9 C12 N7 B1 -172.4(3)
S2 C12 N7 B1 3.8(5)
N4 B1 N7 C12 -171.9(3)
N1 B1 N7 C12 68.3(4)
N4 B1 N7 N8 17.3(5)
N1 B1 N7 N8 -102.5(3)
N9 C13 N8 N7 -0.5(4)
C14 C13 N8 N7 -179.5(3)
C12 N7 N8 C13 0.7(4)
B1 N7 N8 C13 172.5(3)
N7 C12 N9 C13 0.2(4)
S2 C12 N9 C13 -176.3(3)
N7 C12 N9 C15 178.2(3)
S2 C12 N9 C15 1.7(5)
N8 C13 N9 C12 0.2(4)
C14 C13 N9 C12 179.2(3)
N8 C13 N9 C15 -177.7(3)
C14 C13 N9 C15 1.3(6)
C16 C15 N9 C12 96.2(4)
C16 C15 N9 C13 -86.2(4)
C24 C23 P1 C29 136.4(3)
C28 C23 P1 C29 -47.6(3)
C24 C23 P1 C17 32.2(3)
C28 C23 P1 C17 -151.8(3)
C24 C23 P1 Rh1 -96.0(3)
C28 C23 P1 Rh1 79.9(3)
C34 C29 P1 C23 156.6(3)
C30 C29 P1 C23 -29.7(4)
C34 C29 P1 C17 -95.2(3)
C30 C29 P1 C17 78.5(3)
C34 C29 P1 Rh1 34.5(3)
C30 C29 P1 Rh1 -151.8(3)
C22 C17 P1 C23 38.2(4)
C18 C17 P1 C23 -148.4(3)
C22 C17 P1 C29 -68.8(4)
C18 C17 P1 C29 104.6(3)
C22 C17 P1 Rh1 161.3(3)
C18 C17 P1 Rh1 -25.3(3)
C23 P1 Rh1 C1 -93.64(18)
C29 P1 Rh1 C1 25.18(18)
C17 P1 Rh1 C1 145.80(18)
C23 P1 Rh1 S1 -21.9(2)
C29 P1 Rh1 S1 96.9(2)
C17 P1 Rh1 S1 -142.5(2)
C23 P1 Rh1 S2 69.27(13)
C29 P1 Rh1 S2 -171.92(14)
C17 P1 Rh1 S2 -51.30(13)
N1 C2 S1 Rh1 17.3(4)
N3 C2 S1 Rh1 -159.8(3)
C1 Rh1 S1 C2 -148.26(18)
P1 Rh1 S1 C2 139.7(2)
S2 Rh1 S1 C2 49.19(13)
N7 C12 S2 Rh1 28.2(4)
N9 C12 S2 Rh1 -156.2(3)
C1 Rh1 S2 C12 174.9(4)
P1 Rh1 S2 C12 95.55(13)
S1 Rh1 S2 C12 -95.61(13)
